data_4344469
loop_
_publ_author_name
'Manson, Jamie L.'
'Huang, Qing-Zhen'
'Brown, Craig M.'
'Lynn, Jeffrey W.'
'Stone, Matthew B.'
'Singleton, John'
'Xiao, Fan'

_publ_section_title
;
 Magnetic Structure and Exchange Interactions in Quasi-One-Dimensional
 MnCl2(urea)2.
;
_journal_issue 24
_journal_name_full 'Inorganic chemistry'
_journal_page_first 11897
_journal_page_last 11905
_journal_paper_doi 10.1021/acs.inorgchem.5b02162
_journal_volume 54
_journal_year 2015
_chemical_formula_moiety 'C2 H8 Cl2 Mn N4 O2'
_chemical_formula_sum 'C2 H8 Cl2 Mn N4 O2'
_chemical_formula_weight 245.96
_chemical_name_common (urea)2MnCl2
_chemical_name_systematic
; 
 ? 
;
_space_group_IT_number 45
_symmetry_cell_setting orthorhombic
_symmetry_space_group_name_Hall 'I 2 -2c'
_symmetry_space_group_name_H-M 'I b a 2'
_atom_sites_solution_hydrogens geom
_atom_sites_solution_primary direct
_atom_sites_solution_secondary difmap
_audit_creation_method SHELXL-97
_cell_angle_alpha 90.00
_cell_angle_beta 90.00
_cell_angle_gamma 90.00
_cell_formula_units_Z 4
_cell_length_a 9.1630(3)
_cell_length_b 12.5772(4)
_cell_length_c 7.3398(2)
_cell_measurement_reflns_used 2020
_cell_measurement_temperature 295(2)
_cell_measurement_theta_max 25.66
_cell_measurement_theta_min 2.75
_cell_volume 845.87(4)
_computing_cell_refinement 'SAINT+  v. 7.23a (Bruker, 2006)'
_computing_data_collection 'SMART v. 5.632 (Bruker, 2006)'
_computing_data_reduction 'SAINT+  v. 7.23a (Bruker, 2006)'
_computing_molecular_graphics 'XP, SHELXTL  v. 6.14 (Bruker, 2003)'
_computing_publication_material 'XCIF, SHELXTL, v. 6.14 (Bruker, 2003)'
_computing_structure_refinement 'XL, SHELXTL  v. 6.14 (Bruker, 2003)'
_computing_structure_solution 'XS, SHELXTL  v. 6.14 (Bruker, 2003)'
_diffrn_ambient_temperature 295(2)
_diffrn_detector_area_resol_mean 8.3
_diffrn_measured_fraction_theta_full 0.993
_diffrn_measured_fraction_theta_max 0.993
_diffrn_measurement_device_type 'Bruker/Siemens SMART APEX'
_diffrn_measurement_method '\w scans'
_diffrn_radiation_monochromator graphite
_diffrn_radiation_type MoK\a
_diffrn_radiation_wavelength 0.71073
_diffrn_reflns_av_R_equivalents 0.0242
_diffrn_reflns_av_sigmaI/netI 0.0252
_diffrn_reflns_limit_h_max 10
_diffrn_reflns_limit_h_min -9
_diffrn_reflns_limit_k_max 15
_diffrn_reflns_limit_k_min -13
_diffrn_reflns_limit_l_max 8
_diffrn_reflns_limit_l_min -8
_diffrn_reflns_number 5136
_diffrn_reflns_theta_full 25.25
_diffrn_reflns_theta_max 25.25
_diffrn_reflns_theta_min 2.75
_diffrn_source 'normal-focus sealed tube'
_exptl_absorpt_coefficient_mu 2.150
_exptl_absorpt_correction_T_max 0.8818
_exptl_absorpt_correction_T_min 0.3842
_exptl_absorpt_correction_type multi-scan
_exptl_absorpt_process_details 'SADABS-2007/4 (Bruker, 2007)'
_exptl_crystal_colour pink
_exptl_crystal_density_diffrn 1.931
_exptl_crystal_density_method 'not measured'
_exptl_crystal_description needle
_exptl_crystal_F_000 492
_exptl_crystal_size_max 0.55
_exptl_crystal_size_mid 0.10
_exptl_crystal_size_min 0.06
_refine_diff_density_max 0.268
_refine_diff_density_min -0.291
_refine_diff_density_rms 0.067
_refine_ls_abs_structure_details 'Flack H D (1983), Acta Cryst. A39, 876-881'
_refine_ls_abs_structure_Flack 0.65(3)
_refine_ls_extinction_coef 0.0265(14)
_refine_ls_extinction_expression Fc^*^=kFc[1+0.001xFc^2^\l^3^/sin(2\q)]^-1/4^
_refine_ls_extinction_method SHELXL
_refine_ls_goodness_of_fit_ref 1.082
_refine_ls_hydrogen_treatment constr
_refine_ls_matrix_type full
_refine_ls_number_parameters 53
_refine_ls_number_reflns 764
_refine_ls_number_restraints 1
_refine_ls_restrained_S_all 1.082
_refine_ls_R_factor_all 0.0216
_refine_ls_R_factor_gt 0.0200
_refine_ls_shift/su_max 0.004
_refine_ls_shift/su_mean 0.000
_refine_ls_structure_factor_coef Fsqd
_refine_ls_weighting_details 'calc w=1/[\s^2^(Fo^2^)+(0.0266P)^2^+0.1564P] where P=(Fo^2^+2Fc^2^)/3'
_refine_ls_weighting_scheme calc
_refine_ls_wR_factor_gt 0.0486
_refine_ls_wR_factor_ref 0.0493
_reflns_number_gt 727
_reflns_number_total 764
_reflns_threshold_expression I>2\s(I)
_cod_data_source_file ic5b02162_si_001.cif
_cod_data_source_block jlm
_cod_depositor_comments 'Adding full bibliography for 4344469.cif.'
_cod_original_sg_symbol_H-M Iba2
_cod_database_code 4344469

loop_
_symmetry_equiv_pos_as_xyz
'x, y, z'
'-x, -y, z'
'x+1/2, -y+1/2, z'
'-x+1/2, y+1/2, z'
'x+1/2, y+1/2, z+1/2'
'-x+1/2, -y+1/2, z+1/2'
'x+1, -y+1, z+1/2'
'-x+1, y+1, z+1/2'

loop_
_atom_site_label
_atom_site_type_symbol
_atom_site_fract_x
_atom_site_fract_y
_atom_site_fract_z
_atom_site_U_iso_or_equiv
_atom_site_adp_type
_atom_site_occupancy
_atom_site_symmetry_multiplicity
_atom_site_calc_flag
_atom_site_refinement_flags
Mn Mn 0.0000 0.5000 0.31430(8) 0.02169(16) Uani 1 2 d S
Cl Cl -0.19966(4) 0.50855(3) 0.06295(10) 0.02586(16) Uani 1 1 d .
O O -0.01722(12) 0.66790(9) 0.3236(3) 0.0284(3) Uani 1 1 d .
C C 0.07137(18) 0.74412(14) 0.3228(5) 0.0268(4) Uani 1 1 d .
N1 N 0.0362(2) 0.83569(15) 0.4021(4) 0.0433(6) Uani 1 1 d .
H1 H -0.0490 0.8407 0.4575 0.065 Uiso 1 1 d .
H2 H 0.0904 0.8928 0.4134 0.065 Uiso 1 1 d .
N2 N 0.20018(19) 0.73661(12) 0.2414(4) 0.0411(5) Uani 1 1 d .
H3 H 0.2304 0.6772 0.1914 0.062 Uiso 1 1 d .
H4 H 0.2667 0.7854 0.2637 0.062 Uiso 1 1 d .

loop_
_atom_site_aniso_label
_atom_site_aniso_U_11
_atom_site_aniso_U_22
_atom_site_aniso_U_33
_atom_site_aniso_U_23
_atom_site_aniso_U_13
_atom_site_aniso_U_12
Mn 0.0226(2) 0.0175(2) 0.0250(2) 0.000 0.000 -0.00022(16)
Cl 0.0235(3) 0.0282(2) 0.0259(2) -0.0005(4) 0.0004(5) -0.00006(16)
O 0.0236(6) 0.0188(6) 0.0427(8) 0.0007(8) -0.0002(8) -0.0026(5)
C 0.0279(9) 0.0188(9) 0.0336(10) 0.0037(8) -0.0085(10) -0.0024(7)
N1 0.0407(9) 0.0268(10) 0.0624(15) -0.0126(9) 0.0033(10) -0.0059(8)
N2 0.0260(9) 0.0310(9) 0.0662(13) -0.0066(9) 0.0063(9) -0.0081(7)

loop_
_atom_type_symbol
_atom_type_description
_atom_type_scat_dispersion_real
_atom_type_scat_dispersion_imag
_atom_type_scat_source
C C 0.0033 0.0016 'International Tables Vol C Tables 4.2.6.8 and 6.1.1.4'
H H 0.0000 0.0000 'International Tables Vol C Tables 4.2.6.8 and 6.1.1.4'
N N 0.0061 0.0033 'International Tables Vol C Tables 4.2.6.8 and 6.1.1.4'
O O 0.0106 0.0060 'International Tables Vol C Tables 4.2.6.8 and 6.1.1.4'
Cl Cl 0.1484 0.1585 'International Tables Vol C Tables 4.2.6.8 and 6.1.1.4'
Mn Mn 0.3368 0.7283 'International Tables Vol C Tables 4.2.6.8 and 6.1.1.4'

loop_
_geom_angle_atom_site_label_1
_geom_angle_atom_site_label_2
_geom_angle_atom_site_label_3
_geom_angle
_geom_angle_site_symmetry_1
_geom_angle_site_symmetry_3
O Mn O 176.32(14) 2_565 .
O Mn Cl 88.06(5) 2_565 8_445
O Mn Cl 89.34(6) . 8_445
O Mn Cl 89.34(6) 2_565 7_455
O Mn Cl 88.06(5) . 7_455
Cl Mn Cl 90.24(3) 8_445 7_455
O Mn Cl 96.69(5) 2_565 .
O Mn Cl 85.94(6) . .
Cl Mn Cl 175.235(16) 8_445 .
Cl Mn Cl 90.267(12) 7_455 .
O Mn Cl 85.94(6) 2_565 2_565
O Mn Cl 96.69(5) . 2_565
Cl Mn Cl 90.267(12) 8_445 2_565
Cl Mn Cl 175.235(16) 7_455 2_565
Cl Mn Cl 89.62(3) . 2_565
Mn Cl Mn 90.070(12) 7_454 .
C O Mn 135.43(11) . .
O C N1 120.15(18) . .
O C N2 121.52(18) . .
N1 C N2 118.33(16) . .
C N1 H1 118.5 . .
C N1 H2 127.8 . .
H1 N1 H2 113.5 . .
C N2 H3 122.0 . .
C N2 H4 118.9 . .
H3 N2 H4 116.9 . .

loop_
_geom_bond_atom_site_label_1
_geom_bond_atom_site_label_2
_geom_bond_distance
_geom_bond_site_symmetry_2
Mn O 2.1187(12) 2_565
Mn O 2.1187(12) .
Mn Cl 2.5864(6) 8_445
Mn Cl 2.5864(6) 7_455
Mn Cl 2.6004(7) .
Mn Cl 2.6004(7) 2_565
Cl Mn 2.5864(6) 7_454
O C 1.256(2) .
C N2 1.326(3) .
C N1 1.330(3) .
N1 H1 0.8821 .
N1 H2 0.8769 .
N2 H3 0.8773 .
N2 H4 0.8800 .

loop_
_geom_hbond_atom_site_label_D
_geom_hbond_atom_site_label_H
_geom_hbond_atom_site_label_A
_geom_hbond_distance_DH
_geom_hbond_distance_HA
_geom_hbond_distance_DA
_geom_hbond_angle_DHA
_geom_hbond_site_symmetry_A
N1 H2 Cl 0.88 2.65 3.461(2) 154 5
N2 H4 O 0.88 2.11 2.917(2) 152 3_565
N2 H3 Cl 0.88 2.54 3.3503(19) 155 2_565
